data_7038659
loop_
_publ_author_name
'Kim, Yonghwi'
'Haldar, Ritesh'
'Kim, Hyunuk'
'Koo, Jaehyoung'
'Kim, Kimoon'

_publ_section_title
;
 The guest-dependent thermal response of the flexible MOF
 Zn2(BDC)2(DABCO).
;
_journal_issue 10
_journal_name_full 'Dalton transactions (Cambridge, England : 2003)'
_journal_page_first 4187
_journal_page_last 4192
_journal_paper_doi 10.1039/c5dt03710g
_journal_volume 45
_journal_year 2016
_chemical_formula_sum 'C40 H38 N2 O8 Zn2'
_chemical_formula_weight 805.46
_chemical_name_common '[Zn2(BDC)2(DABCO)],3Benzene'
_chemical_name_systematic
; 
 ? 
;
_space_group_crystal_system orthorhombic
_space_group_IT_number 65
_space_group_name_Hall '-C 2 2'
_space_group_name_H-M_alt 'C m m m'
_symmetry_space_group_name_Hall '-C 2 2'
_symmetry_space_group_name_H-M 'C m m m'
_atom_sites_solution_hydrogens geom
_audit_creation_method SHELXL-2014
_audit_update_record
;
2015-10-14 deposited with the CCDC.
2015-10-15 downloaded from the CCDC.
;
_cell_angle_alpha 90
_cell_angle_beta 90
_cell_angle_gamma 90
_cell_formula_units_Z 2
_cell_length_a 13.4307(9)
_cell_length_b 17.0964(10)
_cell_length_c 9.5948(6)
_cell_measurement_reflns_used 7800
_cell_measurement_temperature 100(2)
_cell_measurement_theta_max 40.67
_cell_measurement_theta_min 2.38
_cell_volume 2203.1(2)
_computing_cell_refinement 'Bruker SAINT'
_computing_data_collection 'Bruker APEX2'
_computing_data_reduction 'Bruker SAINT'
_computing_molecular_graphics 'Bruker SHELXTL'
_computing_publication_material 'Bruker SHELXTL'
_computing_structure_refinement 'SHELXL-2014 (Sheldrick, 2014)'
_computing_structure_solution 'SHELXS-97 (Sheldrick 2008)'
_diffrn_ambient_temperature 100(2)
_diffrn_measured_fraction_theta_full 0.994
_diffrn_measured_fraction_theta_max 0.994
_diffrn_measurement_device_type 'Bruker APEX-II CCD'
_diffrn_measurement_method '\f and \w scans'
_diffrn_radiation_type MoK\a
_diffrn_radiation_wavelength 0.71073
_diffrn_reflns_av_R_equivalents 0.0550
_diffrn_reflns_av_unetI/netI 0.0427
_diffrn_reflns_laue_measured_fraction_full 0.994
_diffrn_reflns_laue_measured_fraction_max 0.994
_diffrn_reflns_limit_h_max 19
_diffrn_reflns_limit_h_min -18
_diffrn_reflns_limit_k_max 24
_diffrn_reflns_limit_k_min -22
_diffrn_reflns_limit_l_max 12
_diffrn_reflns_limit_l_min -13
_diffrn_reflns_number 9860
_diffrn_reflns_point_group_measured_fraction_full 0.994
_diffrn_reflns_point_group_measured_fraction_max 0.994
_diffrn_reflns_theta_full 25.242
_diffrn_reflns_theta_max 30.506
_diffrn_reflns_theta_min 2.383
_exptl_absorpt_coefficient_mu 1.135
_exptl_absorpt_correction_T_max 0.7480
_exptl_absorpt_correction_T_min 0.6274
_exptl_absorpt_correction_type multi-scan
_exptl_absorpt_process_details SADABS
_exptl_crystal_colour colorless
_exptl_crystal_density_diffrn 1.214
_exptl_crystal_description block
_exptl_crystal_F_000 832
_exptl_crystal_size_max 0.170
_exptl_crystal_size_mid 0.150
_exptl_crystal_size_min 0.140
_refine_diff_density_max 2.625
_refine_diff_density_min -0.673
_refine_diff_density_rms 0.176
_refine_ls_extinction_method none
_refine_ls_goodness_of_fit_ref 1.122
_refine_ls_hydrogen_treatment constr
_refine_ls_matrix_type full
_refine_ls_number_parameters 84
_refine_ls_number_reflns 1891
_refine_ls_number_restraints 7
_refine_ls_restrained_S_all 1.127
_refine_ls_R_factor_all 0.0645
_refine_ls_R_factor_gt 0.0623
_refine_ls_shift/su_max 0.000
_refine_ls_shift/su_mean 0.000
_refine_ls_structure_factor_coef Fsqd
_refine_ls_weighting_details 'w=1/[\s^2^(Fo^2^)+(0.1047P)^2^+10.4711P] where P=(Fo^2^+2Fc^2^)/3'
_refine_ls_weighting_scheme calc
_refine_ls_wR_factor_gt 0.1766
_refine_ls_wR_factor_ref 0.1786
_reflns_Friedel_coverage 0.000
_reflns_number_gt 1796
_reflns_number_total 1891
_reflns_threshold_expression 'I > 2\s(I)'
_cod_data_source_file c5dt03710g2.cif
_cod_data_source_block DMOF-Benzene-100K
_cod_database_code 7038659
_shelx_space_group_comment
; 
The symmetry employed for this shelxl refinement is uniquely defined 
by the following loop, which should always be used as a source of 
symmetry information in preference to the above space-group names. 
They are only intended as comments. 
;
_shelx_estimated_absorpt_t_min 0.830
_shelx_estimated_absorpt_t_max 0.857
_shelxl_version_number 2014-3

loop_
_space_group_symop_operation_xyz
'x, y, z'
'-x, -y, z'
'-x, y, -z'
'x, -y, -z'
'x+1/2, y+1/2, z'
'-x+1/2, -y+1/2, z'
'-x+1/2, y+1/2, -z'
'x+1/2, -y+1/2, -z'
'-x, -y, -z'
'x, y, -z'
'x, -y, z'
'-x, y, z'
'-x+1/2, -y+1/2, -z'
'x+1/2, y+1/2, -z'
'x+1/2, -y+1/2, z'
'-x+1/2, y+1/2, z'

loop_
_atom_site_label
_atom_site_type_symbol
_atom_site_fract_x
_atom_site_fract_y
_atom_site_fract_z
_atom_site_U_iso_or_equiv
_atom_site_adp_type
_atom_site_occupancy
_atom_site_site_symmetry_order
_atom_site_calc_flag
_atom_site_refinement_flags_posn
_atom_site_refinement_flags_adp
_atom_site_refinement_flags_occupancy
Zn1 Zn 0.5000 0.5000 0.34806(5) 0.0087(2) Uani 1 4 d S T P
O1 O 0.6029(2) 0.58371(17) 0.3848(3) 0.0420(8) Uani 1 1 d . . .
N1 N 0.5000 0.5000 0.1343(5) 0.0184(9) Uani 1 4 d S T P
C1 C 0.6277(3) 0.6108(2) 0.5000 0.0211(7) Uani 1 2 d S T P
C2 C 0.6915(3) 0.6828(2) 0.5000 0.0240(8) Uani 1 2 d S T P
C3 C 0.7215(3) 0.7169(2) 0.6268(4) 0.0424(10) Uani 1 1 d . . .
H3 H 0.7021 0.6938 0.7126 0.051 Uiso 1 1 calc R U .
C4 C 0.5000 0.4194(6) 0.0809(10) 0.069(6) Uani 0.5 2 d S T P
H4A H 0.4403 0.3915 0.1155 0.083 Uiso 0.25 1 calc R U P
H4B H 0.5597 0.3915 0.1155 0.083 Uiso 0.25 1 calc R U P
C5 C 0.4112(5) 0.4583(5) 0.0806(6) 0.0340(16) Uani 0.5 1 d . . P
H5A H 0.3501 0.4841 0.1152 0.041 Uiso 0.5 1 calc R U P
H5B H 0.4114 0.4037 0.1152 0.041 Uiso 0.5 1 calc R U P
C1S C 0.8985(8) 0.5000 0.5000 0.083(4) Uani 1 4 d S T P
H1S H 0.8277 0.5000 0.5000 0.100 Uiso 1 4 calc R U P
C2S C 0.9491(6) 0.5693(8) 0.5000 0.084(3) Uani 1 2 d S T P
H2S H 0.9137 0.6174 0.5000 0.100 Uiso 1 2 calc R U P
C3S C 0.0000 0.2925(11) -0.1215(13) 0.148(8) Uani 1 2 d DS T P
H3S H -0.0293 0.2755 -0.2063 0.177 Uiso 0.5 1 calc R U P
C4S C 0.0919(14) 0.3368(16) -0.123(2) 0.211(16) Uiso 0.5 1 d D . P
H4S H 0.1255 0.3461 -0.2090 0.253 Uiso 0.5 1 calc R U P
C5S C -0.0434(14) 0.2758(12) 0.0000 0.115(10) Uani 0.5 2 d DS T P
H5S H -0.1069 0.2513 0.0000 0.138 Uiso 0.5 2 calc R U P
C6S C 0.1303(19) 0.3653(19) 0.0000 0.188(19) Uiso 0.5 2 d DS . P
H6S H 0.1817 0.4035 0.0000 0.226 Uiso 0.5 2 calc R U P

loop_
_atom_site_aniso_label
_atom_site_aniso_U_11
_atom_site_aniso_U_22
_atom_site_aniso_U_33
_atom_site_aniso_U_23
_atom_site_aniso_U_13
_atom_site_aniso_U_12
Zn1 0.0133(3) 0.0063(3) 0.0064(3) 0.000 0.000 0.000
O1 0.0572(18) 0.0409(15) 0.0280(12) 0.0002(11) -0.0017(12) -0.0401(14)
N1 0.037(3) 0.0087(18) 0.0100(17) 0.000 0.000 0.000
C1 0.0162(16) 0.0141(15) 0.033(2) 0.000 0.000 -0.0068(12)
C2 0.0188(17) 0.0155(16) 0.038(2) 0.000 0.000 -0.0091(14)
C3 0.053(2) 0.039(2) 0.0352(16) 0.0077(16) 0.0034(17) -0.0302(19)
C4 0.189(19) 0.012(4) 0.007(3) -0.001(3) 0.000 0.000
C5 0.030(3) 0.062(5) 0.0093(19) -0.002(3) -0.001(2) -0.003(3)
C1S 0.028(5) 0.137(14) 0.084(9) 0.000 0.000 0.000
C2S 0.053(5) 0.120(9) 0.078(6) 0.000 0.000 0.019(5)
C3S 0.20(2) 0.169(19) 0.078(8) -0.021(11) 0.000 0.000
C5S 0.11(2) 0.062(11) 0.17(3) 0.000 0.000 0.024(12)

loop_
_atom_type_symbol
_atom_type_description
_atom_type_scat_dispersion_real
_atom_type_scat_dispersion_imag
_atom_type_scat_source
C C 0.0033 0.0016 'International Tables Vol C Tables 4.2.6.8 and 6.1.1.4'
H H 0.0000 0.0000 'International Tables Vol C Tables 4.2.6.8 and 6.1.1.4'
N N 0.0061 0.0033 'International Tables Vol C Tables 4.2.6.8 and 6.1.1.4'
O O 0.0106 0.0060 'International Tables Vol C Tables 4.2.6.8 and 6.1.1.4'
Zn Zn 0.2839 1.4301 'International Tables Vol C Tables 4.2.6.8 and 6.1.1.4'

loop_
_geom_angle_atom_site_label_1
_geom_angle_atom_site_label_2
_geom_angle_atom_site_label_3
_geom_angle
_geom_angle_site_symmetry_1
_geom_angle_site_symmetry_3
O1 Zn1 O1 159.88(16) . 2_665
O1 Zn1 O1 86.3(2) . 12_655
O1 Zn1 O1 90.2(2) 2_665 12_655
O1 Zn1 O1 90.2(2) . 11_565
O1 Zn1 O1 86.3(2) 2_665 11_565
O1 Zn1 O1 159.88(16) 12_655 11_565
O1 Zn1 N1 100.06(8) . .
O1 Zn1 N1 100.06(8) 2_665 .
O1 Zn1 N1 100.06(8) 12_655 .
O1 Zn1 N1 100.06(8) 11_565 .
O1 Zn1 Zn1 79.94(8) . 9_666
O1 Zn1 Zn1 79.94(8) 2_665 9_666
O1 Zn1 Zn1 79.94(8) 12_655 9_666
O1 Zn1 Zn1 79.94(8) 11_565 9_666
N1 Zn1 Zn1 180.0 . 9_666
C1 O1 Zn1 127.0(2) . .
C4 N1 C4 139.2(8) 2_665 .
C4 N1 C5 55.1(3) 2_665 2_665
C4 N1 C5 109.3(4) . 2_665
C4 N1 C5 109.3(4) 2_665 .
C4 N1 C5 55.1(3) . .
C5 N1 C5 139.3(6) 2_665 .
C4 N1 C5 55.1(3) 2_665 11_565
C4 N1 C5 109.3(4) . 11_565
C5 N1 C5 107.1(6) 2_665 11_565
C5 N1 C5 57.6(7) . 11_565
C4 N1 C5 109.3(4) 2_665 12_655
C4 N1 C5 55.1(3) . 12_655
C5 N1 C5 57.6(7) 2_665 12_655
C5 N1 C5 107.1(6) . 12_655
C5 N1 C5 139.3(6) 11_565 12_655
C4 N1 Zn1 110.4(4) 2_665 .
C4 N1 Zn1 110.4(4) . .
C5 N1 Zn1 110.3(3) 2_665 .
C5 N1 Zn1 110.3(3) . .
C5 N1 Zn1 110.3(3) 11_565 .
C5 N1 Zn1 110.3(3) 12_655 .
O1 C1 O1 125.4(4) 10_556 .
O1 C1 C2 117.30(18) 10_556 .
O1 C1 C2 117.30(18) . .
C3 C2 C3 119.5(4) . 10_556
C3 C2 C1 120.24(18) . .
C3 C2 C1 120.25(18) 10_556 .
C3 C3 C2 120.24(18) 6_665 .
N1 C4 C4 110.4(4) . 10
N1 C5 C5 110.3(3) . 10
C2S C1S C2S 120.2(11) . 11_565
C1S C2S C2S 119.9(6) . 3_756
C5S C3S C4S 119.7(13) . .
C6S C4S C3S 119.5(15) . .
C3S C5S C3S 121.8(14) 10 .
C4S C6S C4S 118.1(18) . 10

loop_
_geom_bond_atom_site_label_1
_geom_bond_atom_site_label_2
_geom_bond_distance
_geom_bond_site_symmetry_2
Zn1 O1 2.021(2) .
Zn1 O1 2.021(2) 2_665
Zn1 O1 2.021(2) 12_655
Zn1 O1 2.021(2) 11_565
Zn1 N1 2.051(5) .
Zn1 Zn1 2.9157(10) 9_666
O1 C1 1.243(3) .
N1 C4 1.470(10) 2_665
N1 C4 1.470(10) .
N1 C5 1.482(7) 2_665
N1 C5 1.482(7) .
N1 C5 1.482(7) 11_565
N1 C5 1.482(7) 12_655
C1 O1 1.243(3) 10_556
C1 C2 1.500(5) .
C2 C3 1.408(4) .
C2 C3 1.408(4) 10_556
C3 C3 1.365(7) 6_665
C4 C4 1.553(18) 10
C5 C5 1.547(11) 10
C1S C2S 1.366(13) .
C1S C2S 1.366(13) 11_565
C2S C2S 1.366(17) 3_756
C3S C5S 1.334(12) .
C3S C4S 1.448(15) .
C4S C6S 1.381(17) .
C5S C3S 1.334(12) 10
C6S C4S 1.381(17) 10
